data_1506269
loop_
_publ_author_name
'Salorinne, Kirsi'
'Nissinen, Maija'

_publ_section_title
;
 Novel tetramethoxy resorcinarene bis-crown ethers.
;
_journal_issue 24
_journal_name_full 'Organic letters'
_journal_page_first 5473
_journal_page_last 5476
_journal_paper_doi 10.1021/ol062138d
_journal_volume 8
_journal_year 2006
_chemical_formula_sum 'C62 H88 Cl Na O20'
_chemical_formula_weight 1211.76
_chemical_name_systematic
; 
 ? 
;
_space_group_IT_number 15
_symmetry_cell_setting monoclinic
_symmetry_space_group_name_Hall '-C 2yc'
_symmetry_space_group_name_H-M 'C 1 2/c 1'
_atom_sites_solution_hydrogens geom
_atom_sites_solution_primary direct
_atom_sites_solution_secondary difmap
_audit_creation_method SHELXL-97
_cell_angle_alpha 90.00
_cell_angle_beta 101.153(1)
_cell_angle_gamma 90.00
_cell_formula_units_Z 8
_cell_length_a 33.607(1)
_cell_length_b 15.5535(5)
_cell_length_c 24.7751(8)
_cell_measurement_temperature 173(2)
_cell_volume 12705.5(7)
_computing_structure_refinement 'SHELXL-97 (Sheldrick, 1997)'
_computing_structure_solution 'SHELXS-97 (Sheldrick, 1990)'
_diffrn_ambient_temperature 173(2)
_diffrn_measured_fraction_theta_full 0.967
_diffrn_measured_fraction_theta_max 0.967
_diffrn_radiation_monochromator graphite
_diffrn_radiation_source 'fine-focus sealed tube'
_diffrn_radiation_type CuK\a
_diffrn_radiation_wavelength 1.54178
_diffrn_reflns_av_R_equivalents 0.0000
_diffrn_reflns_av_sigmaI/netI 0.0498
_diffrn_reflns_limit_h_max 39
_diffrn_reflns_limit_h_min 0
_diffrn_reflns_limit_k_max 18
_diffrn_reflns_limit_k_min 0
_diffrn_reflns_limit_l_max 28
_diffrn_reflns_limit_l_min -29
_diffrn_reflns_number 10987
_diffrn_reflns_theta_full 67.13
_diffrn_reflns_theta_max 67.13
_diffrn_reflns_theta_min 3.14
_exptl_absorpt_coefficient_mu 1.202
_exptl_absorpt_correction_T_max 0.9423
_exptl_absorpt_correction_T_min 0.7950
_exptl_absorpt_correction_type empirical
_exptl_absorpt_process_details 'Denzo (Otwinoski, Borek, Majewski & Minor, 2003)'
_exptl_crystal_colour colorless
_exptl_crystal_density_diffrn 1.267
_exptl_crystal_density_method 'not measured'
_exptl_crystal_description block
_exptl_crystal_F_000 5184
_exptl_crystal_size_max 0.20
_exptl_crystal_size_mid 0.10
_exptl_crystal_size_min 0.05
_refine_diff_density_max 0.767
_refine_diff_density_min -0.923
_refine_diff_density_rms 0.078
_refine_ls_extinction_method none
_refine_ls_goodness_of_fit_ref 1.025
_refine_ls_hydrogen_treatment constr
_refine_ls_matrix_type full
_refine_ls_number_parameters 768
_refine_ls_number_reflns 10987
_refine_ls_number_restraints 10
_refine_ls_restrained_S_all 1.037
_refine_ls_R_factor_all 0.1225
_refine_ls_R_factor_gt 0.0828
_refine_ls_shift/su_max 0.001
_refine_ls_shift/su_mean 0.000
_refine_ls_structure_factor_coef Fsqd
_refine_ls_weighting_details 'calc w=1/[\s^2^(Fo^2^)+(0.1281P)^2^+45.6376P] where P=(Fo^2^+2Fc^2^)/3'
_refine_ls_weighting_scheme calc
_refine_ls_wR_factor_gt 0.2166
_refine_ls_wR_factor_ref 0.2520
_reflns_number_gt 7353
_reflns_number_total 10987
_reflns_threshold_expression >2sigma(I)
_cod_data_source_file ol062138dsi20060830_015533.cif
_cod_data_source_block BC5NaClO4
_cod_original_sg_symbol_H-M C2/c
_cod_database_code 1506269

loop_
_symmetry_equiv_pos_as_xyz
'x, y, z'
'-x, y, -z+1/2'
'x+1/2, y+1/2, z'
'-x+1/2, y+1/2, -z+1/2'
'-x, -y, -z'
'x, -y, z-1/2'
'-x+1/2, -y+1/2, -z'
'x+1/2, -y+1/2, z-1/2'

loop_
_atom_site_label
_atom_site_type_symbol
_atom_site_fract_x
_atom_site_fract_y
_atom_site_fract_z
_atom_site_U_iso_or_equiv
_atom_site_adp_type
_atom_site_occupancy
_atom_site_symmetry_multiplicity
_atom_site_calc_flag
_atom_site_refinement_flags
_atom_site_disorder_assembly
_atom_site_disorder_group
C1 C 0.40058(12) 0.4205(2) 0.32230(16) 0.0325(9) Uani 1 1 d . . .
C2 C 0.42166(12) 0.3687(2) 0.36375(15) 0.0317(9) Uani 1 1 d . . .
H2 H 0.4504 0.3732 0.3721 0.038 Uiso 1 1 calc R . .
C3 C 0.40320(12) 0.3104(2) 0.39383(15) 0.0304(8) Uani 1 1 d . . .
C4 C 0.36102(12) 0.3045(3) 0.37993(16) 0.0336(9) Uani 1 1 d . . .
C5 C 0.33864(12) 0.3529(3) 0.33735(17) 0.0378(10) Uani 1 1 d . . .
H5 H 0.3100 0.3470 0.3278 0.045 Uiso 1 1 calc R . .
C6 C 0.35885(12) 0.4098(3) 0.30918(16) 0.0357(9) Uani 1 1 d . A .
C7 C 0.42660(12) 0.2559(2) 0.44053(15) 0.0306(8) Uani 1 1 d . . .
H7 H 0.4108 0.2582 0.4708 0.037 Uiso 1 1 calc R . .
C8 C 0.42861(11) 0.1618(3) 0.42524(16) 0.0307(8) Uani 1 1 d . . .
C9 C 0.42176(11) 0.1314(2) 0.37138(15) 0.0287(8) Uani 1 1 d . . .
H9 H 0.4167 0.1721 0.3423 0.034 Uiso 1 1 calc R . .
C10 C 0.42191(11) 0.0443(3) 0.35762(16) 0.0317(9) Uani 1 1 d . . .
C11 C 0.42944(12) -0.0146(3) 0.40112(16) 0.0334(9) Uani 1 1 d . . .
C12 C 0.43730(13) 0.0121(3) 0.45557(17) 0.0360(9) Uani 1 1 d . . .
H12 H 0.4431 -0.0287 0.4846 0.043 Uiso 1 1 calc R . .
C13 C 0.43663(12) 0.0998(3) 0.46713(16) 0.0336(9) Uani 1 1 d . . .
C14 C 0.41348(12) 0.0122(3) 0.29813(15) 0.0310(9) Uani 1 1 d . . .
H14 H 0.3926 -0.0342 0.2961 0.037 Uiso 1 1 calc R . .
C15 C 0.39504(11) 0.0808(2) 0.25761(16) 0.0297(8) Uani 1 1 d . . .
C16 C 0.41746(11) 0.1303(2) 0.22669(15) 0.0288(8) Uani 1 1 d . . .
H16 H 0.4459 0.1213 0.2326 0.035 Uiso 1 1 calc R . .
C17 C 0.40088(11) 0.1911(2) 0.18828(15) 0.0283(8) Uani 1 1 d . . .
C18 C 0.35886(12) 0.2037(3) 0.18047(16) 0.0314(9) Uani 1 1 d . . .
C19 C 0.33526(12) 0.1588(3) 0.21114(17) 0.0358(9) Uani 1 1 d . . .
H19 H 0.3070 0.1695 0.2062 0.043 Uiso 1 1 calc R . .
C20 C 0.35353(12) 0.0978(3) 0.24918(16) 0.0332(9) Uani 1 1 d . . .
C21 C 0.42540(11) 0.2437(2) 0.15415(16) 0.0301(8) Uani 1 1 d . . .
H21 H 0.4106 0.2394 0.1152 0.036 Uiso 1 1 calc R . .
C22 C 0.42647(11) 0.3385(2) 0.16848(15) 0.0300(8) Uani 1 1 d . . .
C23 C 0.42427(12) 0.3681(3) 0.22063(15) 0.0312(9) Uani 1 1 d . . .
H23 H 0.4227 0.3270 0.2485 0.037 Uiso 1 1 calc R . .
C24 C 0.42430(12) 0.4556(3) 0.23415(16) 0.0333(9) Uani 1 1 d . . .
C25 C 0.42707(12) 0.5142(3) 0.19235(16) 0.0337(9) Uani 1 1 d . . .
C26 C 0.42956(12) 0.4875(3) 0.13993(17) 0.0354(9) Uani 1 1 d . . .
H26 H 0.4316 0.5285 0.1122 0.042 Uiso 1 1 calc R . .
C27 C 0.42899(12) 0.4000(3) 0.12828(16) 0.0339(9) Uani 1 1 d . . .
C28 C 0.42069(13) 0.4865(3) 0.29096(16) 0.0356(9) Uani 1 1 d . . .
H28 H 0.4021 0.5373 0.2852 0.043 Uiso 1 1 calc R . .
C29 C 0.46874(12) 0.2917(3) 0.46484(17) 0.0363(9) Uani 1 1 d . . .
H29A H 0.4839 0.2489 0.4905 0.044 Uiso 1 1 calc R . .
H29B H 0.4839 0.3012 0.4348 0.044 Uiso 1 1 calc R . .
C30 C 0.46634(15) 0.3758(3) 0.49532(18) 0.0475(11) Uani 1 1 d . . .
H30A H 0.4509 0.4179 0.4702 0.071 Uiso 1 1 calc R . .
H30B H 0.4938 0.3977 0.5089 0.071 Uiso 1 1 calc R . .
H30C H 0.4528 0.3659 0.5264 0.071 Uiso 1 1 calc R . .
C31 C 0.45150(13) -0.0305(3) 0.28308(16) 0.0359(9) Uani 1 1 d . . .
H31A H 0.4715 0.0146 0.2789 0.043 Uiso 1 1 calc R . .
H31B H 0.4642 -0.0688 0.3135 0.043 Uiso 1 1 calc R . .
C32 C 0.44139(16) -0.0826(3) 0.22998(19) 0.0490(11) Uani 1 1 d . . .
H32A H 0.4214 -0.1270 0.2338 0.073 Uiso 1 1 calc R . .
H32B H 0.4661 -0.1098 0.2227 0.073 Uiso 1 1 calc R . .
H32C H 0.4301 -0.0444 0.1994 0.073 Uiso 1 1 calc R . .
C33 C 0.46818(12) 0.2090(3) 0.15472(16) 0.0330(9) Uani 1 1 d . . .
H33A H 0.4837 0.2524 0.1381 0.040 Uiso 1 1 calc R . .
H33B H 0.4821 0.2003 0.1933 0.040 Uiso 1 1 calc R . .
C34 C 0.46817(13) 0.1248(3) 0.12357(18) 0.0405(10) Uani 1 1 d . . .
H34A H 0.4531 0.0813 0.1400 0.061 Uiso 1 1 calc R . .
H34B H 0.4962 0.1053 0.1257 0.061 Uiso 1 1 calc R . .
H34C H 0.4553 0.1335 0.0850 0.061 Uiso 1 1 calc R . .
C35 C 0.46158(16) 0.5200(3) 0.32274(18) 0.0498(12) Uani 1 1 d . . .
H35A H 0.4795 0.4705 0.3351 0.060 Uiso 1 1 calc R . .
H35B H 0.4746 0.5551 0.2977 0.060 Uiso 1 1 calc R . .
C36 C 0.4574(2) 0.5739(4) 0.3724(2) 0.0777(19) Uani 1 1 d . . .
H36A H 0.4396 0.6230 0.3605 0.117 Uiso 1 1 calc R . .
H36B H 0.4842 0.5946 0.3906 0.117 Uiso 1 1 calc R . .
H36C H 0.4457 0.5387 0.3982 0.117 Uiso 1 1 calc R . .
C37A C 0.2947(8) 0.442(4) 0.2503(14) 0.076(8) Uani 0.63(10) 1 d P A 1
H37A H 0.2810 0.4600 0.2799 0.114 Uiso 0.63(10) 1 calc PR A 1
H37B H 0.2905 0.3799 0.2438 0.114 Uiso 0.63(10) 1 calc PR A 1
H37C H 0.2833 0.4733 0.2166 0.114 Uiso 0.63(10) 1 calc PR A 1
C37B C 0.2998(12) 0.473(3) 0.2576(17) 0.045(7) Uani 0.37(10) 1 d P A 2
H37D H 0.2856 0.4189 0.2471 0.067 Uiso 0.37(10) 1 calc PR A 2
H37E H 0.2923 0.5152 0.2280 0.067 Uiso 0.37(10) 1 calc PR A 2
H37F H 0.2923 0.4951 0.2914 0.067 Uiso 0.37(10) 1 calc PR A 2
C38 C 0.45036(16) 0.0697(3) 0.56351(17) 0.0479(12) Uani 1 1 d . . .
H38A H 0.4267 0.0322 0.5617 0.072 Uiso 1 1 calc R . .
H38B H 0.4558 0.0996 0.5990 0.072 Uiso 1 1 calc R . .
H38C H 0.4740 0.0350 0.5597 0.072 Uiso 1 1 calc R . .
C39 C 0.29095(13) 0.0721(4) 0.2772(2) 0.0552(14) Uani 1 1 d . . .
H39A H 0.2885 0.1334 0.2852 0.083 Uiso 1 1 calc R . .
H39B H 0.2796 0.0379 0.3037 0.083 Uiso 1 1 calc R . .
H39C H 0.2761 0.0598 0.2399 0.083 Uiso 1 1 calc R . .
C40 C 0.43048(19) 0.4292(3) 0.03394(19) 0.0588(14) Uani 1 1 d . . .
H40A H 0.4064 0.4660 0.0300 0.088 Uiso 1 1 calc R . .
H40B H 0.4305 0.3990 -0.0008 0.088 Uiso 1 1 calc R . .
H40C H 0.4549 0.4647 0.0432 0.088 Uiso 1 1 calc R . .
C41 C 0.29951(12) 0.2454(3) 0.40136(18) 0.0401(10) Uani 1 1 d . . .
H41A H 0.2888 0.2258 0.3633 0.048 Uiso 1 1 calc R . .
H41B H 0.2885 0.3034 0.4059 0.048 Uiso 1 1 calc R . .
C42 C 0.28686(13) 0.1839(3) 0.44182(19) 0.0432(10) Uani 1 1 d . . .
H42A H 0.3046 0.1932 0.4782 0.052 Uiso 1 1 calc R . .
H42B H 0.2588 0.1982 0.4455 0.052 Uiso 1 1 calc R . .
C44 C 0.32850(14) 0.0626(3) 0.4293(2) 0.0466(11) Uani 1 1 d . . .
H44A H 0.3465 0.0788 0.4644 0.056 Uiso 1 1 calc R . .
H44B H 0.3398 0.0874 0.3987 0.056 Uiso 1 1 calc R . .
C45 C 0.32617(15) -0.0328(3) 0.42411(18) 0.0471(11) Uani 1 1 d . . .
H45A H 0.3059 -0.0490 0.3911 0.057 Uiso 1 1 calc R . .
H45B H 0.3528 -0.0562 0.4200 0.057 Uiso 1 1 calc R . .
C47 C 0.32272(16) -0.1568(3) 0.4791(2) 0.0588(14) Uani 1 1 d . . .
H47A H 0.3200 -0.1834 0.4423 0.071 Uiso 1 1 calc R . .
H47B H 0.3019 -0.1830 0.4973 0.071 Uiso 1 1 calc R . .
C48 C 0.36358(14) -0.1777(3) 0.5118(2) 0.0541(13) Uani 1 1 d . . .
H48A H 0.3660 -0.1522 0.5489 0.065 Uiso 1 1 calc R . .
H48B H 0.3658 -0.2409 0.5163 0.065 Uiso 1 1 calc R . .
C50 C 0.40938(17) -0.2064(3) 0.4516(2) 0.0535(13) Uani 1 1 d . . .
H50A H 0.3860 -0.2227 0.4225 0.064 Uiso 1 1 calc R . .
H50B H 0.4201 -0.2592 0.4715 0.064 Uiso 1 1 calc R . .
C51 C 0.44189(15) -0.1657(3) 0.4257(2) 0.0484(11) Uani 1 1 d . . .
H51A H 0.4627 -0.1401 0.4551 0.058 Uiso 1 1 calc R . .
H51B H 0.4552 -0.2108 0.4073 0.058 Uiso 1 1 calc R . .
C52 C 0.29980(13) 0.2694(3) 0.1260(2) 0.0454(11) Uani 1 1 d . . .
H52A H 0.2886 0.2928 0.1571 0.055 Uiso 1 1 calc R . .
H52B H 0.2881 0.2115 0.1171 0.055 Uiso 1 1 calc R . .
C53 C 0.28873(15) 0.3272(3) 0.07687(19) 0.0494(12) Uani 1 1 d . . .
H53A H 0.3092 0.3201 0.0534 0.059 Uiso 1 1 calc R . .
H53B H 0.2623 0.3083 0.0552 0.059 Uiso 1 1 calc R . .
C55 C 0.32448(13) 0.4558(3) 0.1091(2) 0.0479(11) Uani 1 1 d . . .
H55A H 0.3430 0.4450 0.0832 0.057 Uiso 1 1 calc R . .
H55B H 0.3369 0.4319 0.1455 0.057 Uiso 1 1 calc R . .
C56 C 0.31752(15) 0.5504(3) 0.11371(19) 0.0480(11) Uani 1 1 d . . .
H56A H 0.2976 0.5598 0.1377 0.058 Uiso 1 1 calc R . .
H56B H 0.3433 0.5781 0.1314 0.058 Uiso 1 1 calc R . .
C58 C 0.33258(16) 0.6224(4) 0.0325(2) 0.0556(13) Uani 1 1 d . . .
H58A H 0.3186 0.6425 -0.0041 0.067 Uiso 1 1 calc R . .
H58B H 0.3508 0.5746 0.0268 0.067 Uiso 1 1 calc R . .
C59 C 0.35784(15) 0.6944(3) 0.0610(2) 0.0521(12) Uani 1 1 d . . .
H59A H 0.3668 0.7323 0.0335 0.063 Uiso 1 1 calc R . .
H59B H 0.3417 0.7292 0.0824 0.063 Uiso 1 1 calc R . .
C61 C 0.41134(15) 0.7143(3) 0.13892(19) 0.0491(12) Uani 1 1 d . . .
H61A H 0.3912 0.7371 0.1596 0.059 Uiso 1 1 calc R . .
H61B H 0.4238 0.7634 0.1230 0.059 Uiso 1 1 calc R . .
C62 C 0.44317(15) 0.6642(3) 0.17645(19) 0.0453(11) Uani 1 1 d . . .
H62A H 0.4611 0.6358 0.1546 0.054 Uiso 1 1 calc R . .
H62B H 0.4599 0.7039 0.2027 0.054 Uiso 1 1 calc R . .
O4 O 0.34298(8) 0.24848(19) 0.41119(11) 0.0389(7) Uani 1 1 d . . .
O6 O 0.33896(9) 0.4599(2) 0.26620(12) 0.0492(8) Uani 1 1 d . . .
O11 O 0.42641(10) -0.10026(18) 0.38638(12) 0.0424(7) Uani 1 1 d . . .
O13 O 0.44247(10) 0.13122(19) 0.52020(11) 0.0417(7) Uani 1 1 d . . .
O18 O 0.34273(8) 0.26332(19) 0.14123(11) 0.0387(7) Uani 1 1 d . . .
O20 O 0.33210(8) 0.0508(2) 0.28100(12) 0.0430(7) Uani 1 1 d . . .
O25 O 0.42561(10) 0.60033(18) 0.20651(12) 0.0454(8) Uani 1 1 d . . .
O27 O 0.42990(10) 0.36819(18) 0.07649(11) 0.0412(7) Uani 1 1 d . . .
O43 O 0.28833(9) 0.09496(19) 0.42799(12) 0.0423(7) Uani 1 1 d . . .
O46 O 0.31473(10) -0.0676(2) 0.47247(13) 0.0504(8) Uani 1 1 d . . .
O49 O 0.39664(9) -0.1483(2) 0.48839(13) 0.0474(8) Uani 1 1 d . . .
O54 O 0.28596(9) 0.41610(19) 0.08929(13) 0.0452(7) Uani 1 1 d . . .
O57 O 0.30301(10) 0.5904(2) 0.06159(13) 0.0485(8) Uani 1 1 d . . .
O60 O 0.39215(9) 0.6591(2) 0.09668(12) 0.0466(8) Uani 1 1 d . . .
Na1 Na 0.25327(5) 0.00550(12) 0.48479(7) 0.0463(4) Uani 1 1 d . . .
Cl1 Cl 0.21415(5) -0.08869(9) 0.57942(6) 0.0657(4) Uani 1 1 d . . .
O91 O 0.24521(16) -0.1071(3) 0.54965(18) 0.0937(15) Uani 1 1 d . . .
O92 O 0.2309(2) -0.0818(5) 0.6358(3) 0.158(2) Uani 1 1 d . . .
O93 O 0.1973(2) -0.0109(4) 0.5601(4) 0.166(3) Uani 1 1 d . . .
O94 O 0.1845(2) -0.1518(5) 0.5707(3) 0.158(2) Uani 1 1 d . . .
O70 O 0.28273(13) 0.0970(3) 0.56204(17) 0.0752(12) Uani 1 1 d . . .
C70 C 0.3033(2) 0.0784(4) 0.6041(2) 0.0613(15) Uani 1 1 d . . .
C71 C 0.3399(3) 0.0184(6) 0.6050(3) 0.116(3) Uani 1 1 d . . .
H71A H 0.3422 0.0044 0.5672 0.173 Uiso 1 1 calc R . .
H71B H 0.3359 -0.0346 0.6247 0.173 Uiso 1 1 calc R . .
H71C H 0.3647 0.0472 0.6236 0.173 Uiso 1 1 calc R . .
C72 C 0.2981(3) 0.1055(6) 0.6578(3) 0.115(3) Uani 1 1 d . . .
H72A H 0.2876 0.1645 0.6558 0.173 Uiso 1 1 calc R . .
H72B H 0.3243 0.1034 0.6834 0.173 Uiso 1 1 calc R . .
H72C H 0.2789 0.0671 0.6708 0.173 Uiso 1 1 calc R . .
O80A O 0.2323(3) 0.2439(8) 0.2578(5) 0.123(4) Uiso 0.50 1 d PD B 1
C81A C 0.1867(4) 0.3069(9) 0.1903(5) 0.083(4) Uiso 0.50 1 d PD B 1
H81A H 0.2036 0.3567 0.2037 0.125 Uiso 0.50 1 calc PR B 1
H81B H 0.1581 0.3239 0.1833 0.125 Uiso 0.50 1 calc PR B 1
H81C H 0.1938 0.2859 0.1561 0.125 Uiso 0.50 1 calc PR B 1
C82A C 0.1693(8) 0.1642(15) 0.2379(12) 0.187(12) Uiso 0.50 1 d PD B 1
H82A H 0.1865 0.1146 0.2504 0.280 Uiso 0.50 1 calc PR B 1
H82B H 0.1523 0.1515 0.2019 0.280 Uiso 0.50 1 calc PR B 1
H82C H 0.1519 0.1766 0.2645 0.280 Uiso 0.50 1 calc PR B 1
O80B O 0.2110(4) 0.2042(8) 0.2768(4) 0.120(4) Uiso 0.50 1 d PD B 2
C81B C 0.2086(7) 0.2933(12) 0.2012(7) 0.135(7) Uiso 0.50 1 d PD B 2
H81D H 0.1959 0.3495 0.2038 0.203 Uiso 0.50 1 calc PR B 2
H81E H 0.2026 0.2736 0.1629 0.203 Uiso 0.50 1 calc PR B 2
H81F H 0.2380 0.2984 0.2136 0.203 Uiso 0.50 1 calc PR B 2
C82B C 0.1513(4) 0.1967(11) 0.2172(7) 0.098(5) Uiso 0.50 1 d PD B 2
H82D H 0.1455 0.1620 0.2478 0.147 Uiso 0.50 1 calc PR B 2
H82E H 0.1501 0.1600 0.1847 0.147 Uiso 0.50 1 calc PR B 2
H82F H 0.1311 0.2427 0.2088 0.147 Uiso 0.50 1 calc PR B 2
C80 C 0.1938(2) 0.2362(5) 0.2332(3) 0.096(2) Uiso 1 1 d D . .

loop_
_atom_site_aniso_label
_atom_site_aniso_U_11
_atom_site_aniso_U_22
_atom_site_aniso_U_33
_atom_site_aniso_U_23
_atom_site_aniso_U_13
_atom_site_aniso_U_12
C1 0.042(2) 0.025(2) 0.032(2) -0.0017(16) 0.0102(17) 0.0032(17)
C2 0.037(2) 0.026(2) 0.032(2) -0.0023(16) 0.0057(17) -0.0012(16)
C3 0.034(2) 0.027(2) 0.0307(19) -0.0017(16) 0.0055(16) 0.0014(16)
C4 0.036(2) 0.030(2) 0.036(2) 0.0021(17) 0.0110(17) 0.0011(17)
C5 0.031(2) 0.044(3) 0.038(2) 0.0040(19) 0.0051(17) 0.0047(18)
C6 0.040(2) 0.036(2) 0.032(2) 0.0056(18) 0.0075(17) 0.0073(18)
C7 0.036(2) 0.028(2) 0.0290(19) 0.0019(16) 0.0071(16) 0.0031(16)
C8 0.0268(19) 0.030(2) 0.036(2) 0.0034(17) 0.0056(16) 0.0021(16)
C9 0.031(2) 0.028(2) 0.0277(19) 0.0055(16) 0.0072(15) 0.0032(16)
C10 0.030(2) 0.033(2) 0.033(2) 0.0027(17) 0.0064(16) 0.0002(16)
C11 0.037(2) 0.027(2) 0.036(2) 0.0037(17) 0.0078(17) 0.0022(17)
C12 0.042(2) 0.032(2) 0.034(2) 0.0103(18) 0.0075(17) 0.0048(18)
C13 0.039(2) 0.033(2) 0.029(2) 0.0029(17) 0.0059(17) 0.0024(17)
C14 0.033(2) 0.027(2) 0.033(2) 0.0029(16) 0.0057(16) 0.0000(16)
C15 0.031(2) 0.023(2) 0.033(2) -0.0009(16) 0.0033(16) -0.0017(15)
C16 0.0263(19) 0.026(2) 0.034(2) -0.0019(16) 0.0037(15) -0.0023(15)
C17 0.030(2) 0.025(2) 0.0291(19) -0.0012(16) 0.0048(15) -0.0017(15)
C18 0.034(2) 0.027(2) 0.032(2) 0.0035(16) 0.0044(16) -0.0001(16)
C19 0.026(2) 0.037(2) 0.043(2) 0.0041(19) 0.0027(17) 0.0032(17)
C20 0.034(2) 0.029(2) 0.037(2) 0.0026(17) 0.0073(17) -0.0006(17)
C21 0.031(2) 0.029(2) 0.0290(19) 0.0031(16) 0.0046(16) 0.0004(16)
C22 0.034(2) 0.023(2) 0.032(2) 0.0030(16) 0.0044(16) -0.0015(16)
C23 0.035(2) 0.028(2) 0.029(2) 0.0042(16) 0.0026(16) -0.0030(16)
C24 0.036(2) 0.032(2) 0.032(2) 0.0010(17) 0.0067(17) -0.0016(17)
C25 0.041(2) 0.027(2) 0.032(2) 0.0005(17) 0.0043(17) -0.0003(17)
C26 0.041(2) 0.029(2) 0.035(2) 0.0065(17) 0.0070(18) -0.0008(17)
C27 0.040(2) 0.029(2) 0.033(2) 0.0018(17) 0.0087(17) -0.0009(17)
C28 0.047(2) 0.029(2) 0.032(2) 0.0015(17) 0.0087(18) -0.0002(18)
C29 0.037(2) 0.037(2) 0.034(2) 0.0032(18) 0.0050(17) -0.0007(18)
C30 0.058(3) 0.045(3) 0.037(2) -0.008(2) 0.004(2) -0.012(2)
C31 0.039(2) 0.033(2) 0.035(2) 0.0007(18) 0.0044(17) 0.0065(18)
C32 0.058(3) 0.041(3) 0.048(3) -0.008(2) 0.009(2) 0.002(2)
C33 0.032(2) 0.033(2) 0.035(2) 0.0023(17) 0.0093(17) -0.0018(17)
C34 0.041(2) 0.037(2) 0.045(2) 0.000(2) 0.0117(19) 0.0055(19)
C35 0.066(3) 0.046(3) 0.036(2) 0.002(2) 0.007(2) -0.022(2)
C36 0.116(5) 0.072(4) 0.042(3) -0.011(3) 0.008(3) -0.036(4)
C37A 0.030(6) 0.12(2) 0.075(11) 0.062(13) -0.001(7) 0.006(12)
C37B 0.029(12) 0.049(15) 0.059(11) 0.018(11) 0.012(9) 0.001(9)
C38 0.069(3) 0.044(3) 0.031(2) 0.0080(19) 0.010(2) 0.006(2)
C39 0.032(2) 0.082(4) 0.052(3) 0.019(3) 0.010(2) -0.001(2)
C40 0.103(4) 0.042(3) 0.038(3) 0.006(2) 0.031(3) 0.003(3)
C41 0.033(2) 0.045(3) 0.041(2) 0.001(2) 0.0053(18) -0.0033(19)
C42 0.037(2) 0.043(3) 0.052(3) -0.002(2) 0.014(2) -0.0042(19)
C44 0.040(2) 0.046(3) 0.055(3) 0.006(2) 0.012(2) 0.001(2)
C45 0.053(3) 0.048(3) 0.041(2) 0.011(2) 0.012(2) 0.006(2)
C47 0.056(3) 0.052(3) 0.069(3) 0.018(3) 0.014(3) -0.003(2)
C48 0.047(3) 0.054(3) 0.063(3) 0.020(3) 0.015(2) -0.004(2)
C50 0.076(4) 0.029(2) 0.057(3) 0.013(2) 0.018(3) 0.004(2)
C51 0.062(3) 0.030(2) 0.055(3) 0.007(2) 0.014(2) 0.010(2)
C52 0.033(2) 0.045(3) 0.056(3) 0.009(2) 0.000(2) 0.0035(19)
C53 0.047(3) 0.045(3) 0.049(3) 0.004(2) -0.008(2) 0.007(2)
C55 0.037(2) 0.051(3) 0.053(3) 0.012(2) 0.005(2) 0.003(2)
C56 0.053(3) 0.044(3) 0.048(3) 0.006(2) 0.012(2) -0.004(2)
C58 0.059(3) 0.058(3) 0.049(3) 0.011(2) 0.009(2) 0.005(3)
C59 0.052(3) 0.043(3) 0.060(3) 0.015(2) 0.009(2) 0.003(2)
C61 0.063(3) 0.033(2) 0.051(3) 0.005(2) 0.012(2) -0.003(2)
C62 0.059(3) 0.031(2) 0.043(2) 0.0044(19) 0.006(2) -0.009(2)
O4 0.0292(14) 0.0446(18) 0.0432(16) 0.0131(13) 0.0075(12) -0.0020(12)
O6 0.0470(19) 0.057(2) 0.0437(17) 0.0213(15) 0.0084(14) 0.0165(15)
O11 0.062(2) 0.0250(15) 0.0410(16) 0.0054(12) 0.0131(14) 0.0045(13)
O13 0.0610(19) 0.0359(17) 0.0271(14) 0.0069(12) 0.0060(13) 0.0045(14)
O18 0.0332(15) 0.0398(17) 0.0409(16) 0.0130(13) 0.0022(12) 0.0046(12)
O20 0.0345(16) 0.0443(18) 0.0514(18) 0.0152(14) 0.0113(13) -0.0033(13)
O25 0.073(2) 0.0241(15) 0.0409(16) 0.0014(13) 0.0148(15) -0.0033(14)
O27 0.065(2) 0.0311(16) 0.0302(14) 0.0044(12) 0.0164(13) 0.0005(14)
O43 0.0384(16) 0.0388(17) 0.0502(18) 0.0002(14) 0.0099(13) -0.0031(13)
O46 0.054(2) 0.050(2) 0.0484(18) 0.0130(15) 0.0134(15) 0.0083(15)
O49 0.0494(18) 0.0433(19) 0.0497(18) 0.0091(15) 0.0101(14) -0.0025(14)
O54 0.0377(16) 0.0392(18) 0.0554(19) 0.0049(14) 0.0010(14) 0.0040(13)
O57 0.0508(19) 0.051(2) 0.0450(17) 0.0079(15) 0.0120(14) -0.0009(15)
O60 0.0525(19) 0.0374(17) 0.0472(17) 0.0060(14) 0.0028(14) 0.0050(14)
Na1 0.0466(10) 0.0476(11) 0.0441(10) 0.0003(8) 0.0070(8) -0.0060(8)
Cl1 0.0847(10) 0.0568(8) 0.0562(8) 0.0018(6) 0.0148(7) -0.0027(7)
O91 0.122(4) 0.105(4) 0.066(3) 0.012(2) 0.049(3) 0.015(3)
O92 0.173(5) 0.192(5) 0.121(4) -0.041(3) 0.059(3) -0.043(4)
O93 0.160(6) 0.107(5) 0.235(8) 0.073(5) 0.045(6) 0.052(4)
O94 0.173(5) 0.192(5) 0.121(4) -0.041(3) 0.059(3) -0.043(4)
O70 0.087(3) 0.071(3) 0.064(3) 0.002(2) 0.004(2) -0.012(2)
C70 0.097(4) 0.051(3) 0.033(3) -0.003(2) 0.007(3) -0.026(3)
C71 0.121(7) 0.155(8) 0.066(4) -0.005(5) 0.005(4) 0.043(6)
C72 0.131(7) 0.145(8) 0.069(4) -0.003(5) 0.018(4) 0.037(6)

loop_
_atom_type_symbol
_atom_type_description
_atom_type_scat_dispersion_real
_atom_type_scat_dispersion_imag
_atom_type_scat_source
C C 0.0181 0.0091 'International Tables Vol C Tables 4.2.6.8 and 6.1.1.4'
H H 0.0000 0.0000 'International Tables Vol C Tables 4.2.6.8 and 6.1.1.4'
O O 0.0492 0.0322 'International Tables Vol C Tables 4.2.6.8 and 6.1.1.4'
Na Na 0.1353 0.1239 'International Tables Vol C Tables 4.2.6.8 and 6.1.1.4'
Cl Cl 0.3639 0.7018 'International Tables Vol C Tables 4.2.6.8 and 6.1.1.4'

loop_
_geom_angle_atom_site_label_1
_geom_angle_atom_site_label_2
_geom_angle_atom_site_label_3
_geom_angle
_geom_angle_site_symmetry_1
_geom_angle_site_symmetry_3
C6 C1 C2 116.9(4) . .
C6 C1 C28 119.4(4) . .
C2 C1 C28 123.8(4) . .
C1 C2 C3 123.9(4) . .
C2 C3 C4 116.6(4) . .
C2 C3 C7 123.4(4) . .
C4 C3 C7 120.1(3) . .
O4 C4 C5 122.3(4) . .
O4 C4 C3 116.0(3) . .
C5 C4 C3 121.7(4) . .
C6 C5 C4 118.8(4) . .
C5 C6 O6 122.5(4) . .
C5 C6 C1 122.1(4) . .
O6 C6 C1 115.4(4) . .
C8 C7 C3 112.8(3) . .
C8 C7 C29 111.5(3) . .
C3 C7 C29 113.5(3) . .
C9 C8 C13 116.5(4) . .
C9 C8 C7 124.1(3) . .
C13 C8 C7 119.3(3) . .
C8 C9 C10 123.8(4) . .
C9 C10 C11 117.1(4) . .
C9 C10 C14 122.8(3) . .
C11 C10 C14 120.1(4) . .
O11 C11 C12 122.5(3) . .
O11 C11 C10 115.8(3) . .
C12 C11 C10 121.7(4) . .
C11 C12 C13 119.0(4) . .
O13 C13 C12 122.4(3) . .
O13 C13 C8 115.6(4) . .
C12 C13 C8 121.9(4) . .
C15 C14 C10 112.6(3) . .
C15 C14 C31 113.2(3) . .
C10 C14 C31 111.4(3) . .
C20 C15 C16 116.2(3) . .
C20 C15 C14 120.1(3) . .
C16 C15 C14 123.7(3) . .
C17 C16 C15 124.3(4) . .
C16 C17 C18 116.9(3) . .
C16 C17 C21 124.0(3) . .
C18 C17 C21 119.0(3) . .
O18 C18 C19 122.5(3) . .
O18 C18 C17 116.1(3) . .
C19 C18 C17 121.4(3) . .
C18 C19 C20 119.3(4) . .
O20 C20 C19 122.5(4) . .
O20 C20 C15 115.7(3) . .
C19 C20 C15 121.8(4) . .
C22 C21 C17 112.5(3) . .
C22 C21 C33 111.1(3) . .
C17 C21 C33 114.3(3) . .
C23 C22 C27 117.3(4) . .
C23 C22 C21 122.6(3) . .
C27 C22 C21 120.2(3) . .
C22 C23 C24 123.2(4) . .
C25 C24 C23 117.0(4) . .
C25 C24 C28 120.7(4) . .
C23 C24 C28 122.3(4) . .
C26 C25 O25 122.7(4) . .
C26 C25 C24 121.7(4) . .
O25 C25 C24 115.6(3) . .
C25 C26 C27 119.3(4) . .
O27 C27 C26 122.8(4) . .
O27 C27 C22 115.6(3) . .
C26 C27 C22 121.6(4) . .
C24 C28 C1 112.5(3) . .
C24 C28 C35 111.1(4) . .
C1 C28 C35 114.1(3) . .
C30 C29 C7 111.9(3) . .
C32 C31 C14 112.2(3) . .
C34 C33 C21 113.0(3) . .
C36 C35 C28 112.9(5) . .
O4 C41 C42 108.5(3) . .
O43 C42 C41 115.3(4) . .
O43 C44 C45 108.3(4) . .
O46 C45 C44 108.7(4) . .
O46 C47 C48 114.3(4) . .
O49 C48 C47 114.7(4) . .
O49 C50 C51 109.9(4) . .
O11 C51 C50 112.9(4) . .
O18 C52 C53 109.5(4) . .
O54 C53 C52 115.0(4) . .
O54 C55 C56 107.8(4) . .
O57 C56 C55 112.9(4) . .
O57 C58 C59 114.3(4) . .
O60 C59 C58 108.7(4) . .
O60 C61 C62 108.3(4) . .
O25 C62 C61 111.5(4) . .
C4 O4 C41 118.0(3) . .
C37B O6 C6 122.3(18) . .
C6 O6 C37A 113.9(13) . .
C11 O11 C51 120.4(3) . .
C13 O13 C38 116.8(3) . .
C18 O18 C52 118.2(3) . .
C20 O20 C39 117.0(3) . .
C25 O25 C62 119.9(3) . .
C27 O27 C40 117.1(3) . .
C42 O43 C44 114.2(3) . .
C42 O43 Na1 111.8(2) . .
C44 O43 Na1 110.1(3) . .
C47 O46 C45 113.1(4) . .
C47 O46 Na1 126.2(3) . .
C45 O46 Na1 107.5(3) . .
C50 O49 C48 114.6(4) . .
C53 O54 C55 113.6(3) . .
C53 O54 Na1 115.7(2) . 4
C55 O54 Na1 109.2(3) . 4
C58 O57 C56 117.3(4) . .
C58 O57 Na1 120.7(3) . 4
C56 O57 Na1 106.9(3) . 4
C61 O60 C59 115.2(4) . .
O57 Na1 O91 122.24(16) 4_545 .
O57 Na1 O46 143.65(13) 4_545 .
O91 Na1 O46 87.25(15) . .
O57 Na1 O70 102.50(15) 4_545 .
O91 Na1 O70 88.96(17) . .
O46 Na1 O70 98.41(15) . .
O57 Na1 O43 80.46(12) 4_545 .
O91 Na1 O43 157.24(16) . .
O46 Na1 O43 71.16(11) . .
O70 Na1 O43 87.23(13) . .
O57 Na1 O54 72.37(11) 4_545 4_545
O91 Na1 O54 88.51(16) . 4_545
O46 Na1 O54 89.30(12) . 4_545
O70 Na1 O54 171.76(16) . 4_545
O43 Na1 O54 98.07(12) . 4_545
O57 Na1 O93 78.94(16) 4_545 .
O91 Na1 O93 48.88(16) . .
O46 Na1 O93 135.37(15) . .
O70 Na1 O93 76.2(2) . .
O43 Na1 O93 149.98(17) . .
O54 Na1 O93 96.2(2) 4_545 .
O57 Na1 Cl1 101.61(10) 4_545 .
O91 Na1 Cl1 23.74(12) . .
O46 Na1 Cl1 110.62(10) . .
O70 Na1 Cl1 81.74(11) . .
O43 Na1 Cl1 168.96(10) . .
O54 Na1 Cl1 92.87(9) 4_545 .
O93 Na1 Cl1 25.14(12) . .
O93 Cl1 O94 109.4(5) . .
O93 Cl1 O92 109.7(5) . .
O94 Cl1 O92 110.3(4) . .
O93 Cl1 O91 106.8(4) . .
O94 Cl1 O91 110.8(4) . .
O92 Cl1 O91 109.8(4) . .
O93 Cl1 Na1 63.3(3) . .
O94 Cl1 Na1 125.8(3) . .
O92 Cl1 Na1 122.8(3) . .
Cl1 O91 Na1 112.7(3) . .
Cl1 O93 Na1 91.5(4) . .
C70 O70 Na1 129.4(4) . .
O70 C70 C72 126.4(7) . .
O70 C70 C71 119.8(5) . .
C72 C70 C71 113.8(6) . .
O80B C80 O80A 51.6(7) . .
O80B C80 C81B 128.2(11) . .
O80A C80 C81B 76.8(10) . .
O80B C80 C82A 77.9(14) . .
O80A C80 C82A 124.7(15) . .
C81B C80 C82A 149.4(17) . .
O80B C80 C81A 153.3(10) . .
O80A C80 C81A 105.2(8) . .
C82A C80 C81A 128.3(15) . .
O80B C80 C82B 108.8(11) . .
O80A C80 C82B 158.8(11) . .
C81B C80 C82B 122.9(13) . .
C81A C80 C82B 95.6(10) . .

loop_
_geom_bond_atom_site_label_1
_geom_bond_atom_site_label_2
_geom_bond_distance
_geom_bond_site_symmetry_2
C1 C6 1.387(6) .
C1 C2 1.387(6) .
C1 C28 1.522(6) .
C2 C3 1.393(6) .
C3 C4 1.396(6) .
C3 C7 1.524(5) .
C4 O4 1.381(5) .
C4 C5 1.392(6) .
C5 C6 1.383(6) .
C6 O6 1.384(5) .
C7 C8 1.516(5) .
C7 C29 1.532(5) .
C8 C9 1.393(5) .
C8 C13 1.404(5) .
C9 C10 1.397(5) .
C10 C11 1.399(5) .
C10 C14 1.530(5) .
C11 O11 1.381(5) .
C11 C12 1.387(6) .
C12 C13 1.395(6) .
C13 O13 1.381(5) .
C14 C15 1.514(5) .
C14 C31 1.548(5) .
C15 C20 1.395(6) .
C15 C16 1.403(5) .
C16 C17 1.380(5) .
C17 C18 1.402(5) .
C17 C21 1.528(5) .
C18 O18 1.376(5) .
C18 C19 1.388(6) .
C19 C20 1.394(6) .
C20 O20 1.375(5) .
C21 C22 1.515(5) .
C21 C33 1.533(5) .
C22 C23 1.387(5) .
C22 C27 1.396(5) .
C23 C24 1.402(6) .
C24 C25 1.397(6) .
C24 C28 1.514(5) .
C25 C26 1.381(6) .
C25 O25 1.387(5) .
C26 C27 1.390(6) .
C27 O27 1.381(5) .
C28 C35 1.537(6) .
C29 C30 1.520(6) .
C31 C32 1.526(6) .
C33 C34 1.521(6) .
C35 C36 1.517(7) .
C37A O6 1.49(3) .
C37B O6 1.31(4) .
C38 O13 1.424(5) .
C39 O20 1.407(5) .
C40 O27 1.422(5) .
C41 O4 1.435(5) .
C41 C42 1.505(6) .
C42 O43 1.429(5) .
C44 O43 1.435(5) .
C44 C45 1.490(7) .
C45 O46 1.434(5) .
C47 O46 1.417(6) .
C47 C48 1.489(7) .
C48 O49 1.425(5) .
C50 O49 1.408(6) .
C50 C51 1.509(7) .
C51 O11 1.435(5) .
C52 O18 1.422(5) .
C52 C53 1.502(6) .
C53 O54 1.423(6) .
C55 O54 1.433(5) .
C55 C56 1.497(7) .
C56 O57 1.432(5) .
C58 O57 1.425(6) .
C58 C59 1.497(7) .
C59 O60 1.421(5) .
C61 O60 1.410(6) .
C61 C62 1.494(7) .
C62 O25 1.435(5) .
O43 Na1 2.438(3) .
O46 Na1 2.428(4) .
O54 Na1 2.471(3) 4
O57 Na1 2.409(4) 4
Na1 O57 2.409(4) 4_545
Na1 O91 2.427(5) .
Na1 O70 2.437(4) .
Na1 O54 2.471(3) 4_545
Na1 O93 2.906(8) .
Na1 Cl1 3.250(2) .
Cl1 O93 1.381(6) .
Cl1 O94 1.385(8) .
Cl1 O92 1.406(7) .
Cl1 O91 1.419(5) .
O70 C70 1.170(6) .
C70 C72 1.439(9) .
C70 C71 1.538(10) .
O80A C80 1.325(11) .
C81A C80 1.516(11) .
C82A C80 1.407(15) .
O80B C80 1.229(11) .
C81B C80 1.348(12) .
C82B C80 1.533(8) .

loop_
_geom_torsion_atom_site_label_1
_geom_torsion_atom_site_label_2
_geom_torsion_atom_site_label_3
_geom_torsion_atom_site_label_4
_geom_torsion
_geom_torsion_site_symmetry_1
_geom_torsion_site_symmetry_4
C6 C1 C2 C3 -2.9(6) . .
C28 C1 C2 C3 177.6(4) . .
C1 C2 C3 C4 0.9(6) . .
C1 C2 C3 C7 -177.9(4) . .
C2 C3 C4 O4 -178.0(3) . .
C7 C3 C4 O4 0.9(5) . .
C2 C3 C4 C5 1.4(6) . .
C7 C3 C4 C5 -179.7(4) . .
O4 C4 C5 C6 177.8(4) . .
C3 C4 C5 C6 -1.6(6) . .
C4 C5 C6 O6 179.7(4) . .
C4 C5 C6 C1 -0.5(6) . .
C2 C1 C6 C5 2.7(6) . .
C28 C1 C6 C5 -177.8(4) . .
C2 C1 C6 O6 -177.5(4) . .
C28 C1 C6 O6 2.0(5) . .
C2 C3 C7 C8 -107.8(4) . .
C4 C3 C7 C8 73.4(5) . .
C2 C3 C7 C29 20.3(5) . .
C4 C3 C7 C29 -158.5(4) . .
C3 C7 C8 C9 19.0(5) . .
C29 C7 C8 C9 -110.0(4) . .
C3 C7 C8 C13 -159.0(4) . .
C29 C7 C8 C13 72.0(4) . .
C13 C8 C9 C10 1.0(6) . .
C7 C8 C9 C10 -177.1(4) . .
C8 C9 C10 C11 0.0(6) . .
C8 C9 C10 C14 178.8(4) . .
C9 C10 C11 O11 175.3(3) . .
C14 C10 C11 O11 -3.4(5) . .
C9 C10 C11 C12 -1.4(6) . .
C14 C10 C11 C12 179.8(4) . .
O11 C11 C12 C13 -174.8(4) . .
C10 C11 C12 C13 1.7(6) . .
C11 C12 C13 O13 177.2(4) . .
C11 C12 C13 C8 -0.6(6) . .
C9 C8 C13 O13 -178.7(3) . .
C7 C8 C13 O13 -0.5(5) . .
C9 C8 C13 C12 -0.7(6) . .
C7 C8 C13 C12 177.5(4) . .
C9 C10 C14 C15 -14.3(5) . .
C11 C10 C14 C15 164.4(4) . .
C9 C10 C14 C31 114.1(4) . .
C11 C10 C14 C31 -67.2(5) . .
C10 C14 C15 C20 -81.6(4) . .
C31 C14 C15 C20 151.0(4) . .
C10 C14 C15 C16 98.6(4) . .
C31 C14 C15 C16 -28.8(5) . .
C20 C15 C16 C17 -2.0(6) . .
C14 C15 C16 C17 177.8(4) . .
C15 C16 C17 C18 0.4(6) . .
C15 C16 C17 C21 -179.0(4) . .
C16 C17 C18 O18 -178.7(3) . .
C21 C17 C18 O18 0.8(5) . .
C16 C17 C18 C19 1.8(6) . .
C21 C17 C18 C19 -178.8(4) . .
O18 C18 C19 C20 178.3(4) . .
C17 C18 C19 C20 -2.2(6) . .
C18 C19 C20 O20 180.0(4) . .
C18 C19 C20 C15 0.4(6) . .
C16 C15 C20 O20 -178.0(3) . .
C14 C15 C20 O20 2.2(5) . .
C16 C15 C20 C19 1.6(6) . .
C14 C15 C20 C19 -178.2(4) . .
C16 C17 C21 C22 -113.3(4) . .
C18 C17 C21 C22 67.3(4) . .
C16 C17 C21 C33 14.7(5) . .
C18 C17 C21 C33 -164.8(3) . .
C17 C21 C22 C23 29.9(5) . .
C33 C21 C22 C23 -99.7(4) . .
C17 C21 C22 C27 -148.9(4) . .
C33 C21 C22 C27 81.5(4) . .
C27 C22 C23 C24 0.3(6) . .
C21 C22 C23 C24 -178.5(4) . .
C22 C23 C24 C25 -0.6(6) . .
C22 C23 C24 C28 178.3(4) . .
C23 C24 C25 C26 0.2(6) . .
C28 C24 C25 C26 -178.7(4) . .
C23 C24 C25 O25 177.9(4) . .
C28 C24 C25 O25 -1.0(6) . .
O25 C25 C26 C27 -177.0(4) . .
C24 C25 C26 C27 0.5(6) . .
C25 C26 C27 O27 177.6(4) . .
C25 C26 C27 C22 -0.8(6) . .
C23 C22 C27 O27 -178.1(3) . .
C21 C22 C27 O27 0.7(5) . .
C23 C22 C27 C26 0.4(6) . .
C21 C22 C27 C26 179.3(4) . .
C25 C24 C28 C1 155.6(4) . .
C23 C24 C28 C1 -23.2(5) . .
C25 C24 C28 C35 -75.1(5) . .
C23 C24 C28 C35 106.1(5) . .
C6 C1 C28 C24 -76.7(5) . .
C2 C1 C28 C24 102.7(4) . .
C6 C1 C28 C35 155.5(4) . .
C2 C1 C28 C35 -25.0(6) . .
C8 C7 C29 C30 -163.3(3) . .
C3 C7 C29 C30 68.0(4) . .
C15 C14 C31 C32 -66.4(5) . .
C10 C14 C31 C32 165.5(4) . .
C22 C21 C33 C34 -161.5(3) . .
C17 C21 C33 C34 69.9(4) . .
C24 C28 C35 C36 163.9(4) . .
C1 C28 C35 C36 -67.6(5) . .
O4 C41 C42 O43 -80.3(4) . .
O43 C44 C45 O46 -67.0(5) . .
O46 C47 C48 O49 -62.0(6) . .
O49 C50 C51 O11 -72.3(5) . .
O18 C52 C53 O54 -88.1(5) . .
O54 C55 C56 O57 -65.2(5) . .
O57 C58 C59 O60 88.6(5) . .
O60 C61 C62 O25 -68.3(5) . .
C5 C4 O4 C41 -4.4(6) . .
C3 C4 O4 C41 175.1(4) . .
C42 C41 O4 C4 -177.1(3) . .
C5 C6 O6 C37B 17(2) . .
C1 C6 O6 C37B -163(2) . .
C5 C6 O6 C37A -5(3) . .
C1 C6 O6 C37A 175(3) . .
C12 C11 O11 C51 -17.0(6) . .
C10 C11 O11 C51 166.3(4) . .
C50 C51 O11 C11 98.6(5) . .
C12 C13 O13 C38 1.6(6) . .
C8 C13 O13 C38 179.5(4) . .
C19 C18 O18 C52 -9.6(6) . .
C17 C18 O18 C52 170.9(4) . .
C53 C52 O18 C18 -170.9(4) . .
C19 C20 O20 C39 -5.4(6) . .
C15 C20 O20 C39 174.2(4) . .
C26 C25 O25 C62 -26.3(6) . .
C24 C25 O25 C62 156.1(4) . .
C61 C62 O25 C25 105.8(5) . .
C26 C27 O27 C40 -1.5(6) . .
C22 C27 O27 C40 177.0(4) . .
C41 C42 O43 C44 66.9(5) . .
C41 C42 O43 Na1 -167.2(3) . .
C45 C44 O43 C42 170.0(4) . .
C45 C44 O43 Na1 43.3(4) . .
C48 C47 O46 C45 90.5(5) . .
C48 C47 O46 Na1 -133.7(4) . .
C44 C45 O46 C47 -163.1(4) . .
C44 C45 O46 Na1 53.1(4) . .
C51 C50 O49 C48 175.1(4) . .
C47 C48 O49 C50 -88.4(5) . .
C52 C53 O54 C55 72.2(5) . .
C52 C53 O54 Na1 -160.3(3) . 4
C56 C55 O54 C53 173.1(4) . .
C56 C55 O54 Na1 42.3(4) . 4
C59 C58 O57 C56 -64.4(5) . .
C59 C58 O57 Na1 162.3(3) . 4
C55 C56 O57 C58 -89.4(5) . .
C55 C56 O57 Na1 49.8(4) . 4
C62 C61 O60 C59 173.0(4) . .
C58 C59 O60 C61 -159.9(4) . .
C47 O46 Na1 O57 -118.8(4) . 4_545
C45 O46 Na1 O57 18.9(4) . 4_545
C47 O46 Na1 O91 27.9(4) . .
C45 O46 Na1 O91 165.6(3) . .
C47 O46 Na1 O70 116.5(4) . .
C45 O46 Na1 O70 -105.9(3) . .
C47 O46 Na1 O43 -159.4(4) . .
C45 O46 Na1 O43 -21.7(3) . .
C47 O46 Na1 O54 -60.6(4) . 4_545
C45 O46 Na1 O54 77.0(3) . 4_545
C47 O46 Na1 O93 37.5(5) . .
C45 O46 Na1 O93 175.2(4) . .
C47 O46 Na1 Cl1 32.2(4) . .
C45 O46 Na1 Cl1 169.8(3) . .
C42 O43 Na1 O57 63.0(3) . 4_545
C44 O43 Na1 O57 -168.9(3) . 4_545
C42 O43 Na1 O91 -120.8(4) . .
C44 O43 Na1 O91 7.3(5) . .
C42 O43 Na1 O46 -140.0(3) . .
C44 O43 Na1 O46 -11.9(3) . .
C42 O43 Na1 O70 -40.2(3) . .
C44 O43 Na1 O70 87.9(3) . .
C42 O43 Na1 O54 133.5(3) . 4_545
C44 O43 Na1 O54 -98.4(3) . 4_545
C42 O43 Na1 O93 15.8(5) . .
C44 O43 Na1 O93 143.9(4) . .
C42 O43 Na1 Cl1 -38.8(7) . .
C44 O43 Na1 Cl1 89.3(6) . .
O57 Na1 Cl1 O93 -26.0(4) 4_545 .
O91 Na1 Cl1 O93 -178.3(6) . .
O46 Na1 Cl1 O93 171.1(4) . .
O70 Na1 Cl1 O93 75.2(5) . .
O43 Na1 Cl1 O93 73.8(7) . .
O54 Na1 Cl1 O93 -98.6(4) 4_545 .
O57 Na1 Cl1 O94 69.5(5) 4_545 .
O91 Na1 Cl1 O94 -82.8(6) . .
O46 Na1 Cl1 O94 -93.4(5) . .
O70 Na1 Cl1 O94 170.6(5) . .
O43 Na1 Cl1 O94 169.3(7) . .
O54 Na1 Cl1 O94 -3.1(5) 4_545 .
O93 Na1 Cl1 O94 95.5(6) . .
O57 Na1 Cl1 O92 -123.2(4) 4_545 .
O91 Na1 Cl1 O92 84.5(5) . .
O46 Na1 Cl1 O92 73.9(4) . .
O70 Na1 Cl1 O92 -22.0(4) . .
O43 Na1 Cl1 O92 -23.4(7) . .
O54 Na1 Cl1 O92 164.2(4) 4_545 .
O93 Na1 Cl1 O92 -97.2(6) . .
O57 Na1 Cl1 O91 152.3(3) 4_545 .
O46 Na1 Cl1 O91 -10.6(3) . .
O70 Na1 Cl1 O91 -106.5(3) . .
O43 Na1 Cl1 O91 -107.9(6) . .
O54 Na1 Cl1 O91 79.7(3) 4_545 .
O93 Na1 Cl1 O91 178.3(6) . .
O93 Cl1 O91 Na1 1.6(5) . .
O94 Cl1 O91 Na1 120.7(4) . .
O92 Cl1 O91 Na1 -117.3(4) . .
O57 Na1 O91 Cl1 -32.6(4) 4_545 .
O46 Na1 O91 Cl1 170.1(3) . .
O70 Na1 O91 Cl1 71.6(3) . .
O43 Na1 O91 Cl1 151.9(3) . .
O54 Na1 O91 Cl1 -100.6(3) 4_545 .
O93 Na1 O91 Cl1 -1.0(3) . .
O94 Cl1 O93 Na1 -121.2(3) . .
O92 Cl1 O93 Na1 117.7(4) . .
O91 Cl1 O93 Na1 -1.2(4) . .
O57 Na1 O93 Cl1 154.1(4) 4_545 .
O91 Na1 O93 Cl1 0.9(3) . .
O46 Na1 O93 Cl1 -11.9(6) . .
O70 Na1 O93 Cl1 -100.0(4) . .
O43 Na1 O93 Cl1 -158.4(2) . .
O54 Na1 O93 Cl1 83.4(4) 4_545 .
O57 Na1 O70 C70 157.8(5) 4_545 .
O91 Na1 O70 C70 34.9(6) . .
O46 Na1 O70 C70 -52.2(6) . .
O43 Na1 O70 C70 -122.7(6) . .
O93 Na1 O70 C70 82.6(6) . .
Cl1 Na1 O70 C70 57.6(5) . .
Na1 O70 C70 C72 -132.1(7) . .
Na1 O70 C70 C71 47.1(8) . .
